data_2232640
loop_
_publ_author_name
'Rodrigues, Vinola Z.'
'Herich, Peter'
'Gowda, B. Thimme'
'Ko\<z\'i\<sek, Jozef'

_publ_section_title
;
 3-Chloro-<i>N</i>-phenylbenzamide
;
_journal_coeditor_code DS2154
_journal_issue 12
_journal_name_full 'Acta Crystallographica Section E'
_journal_page_first o3329
_journal_paper_doi 10.1107/S1600536811047805
_journal_volume 67
_journal_year 2011
_chemical_formula_iupac 'C13 H10 Cl N O'
_chemical_formula_moiety 'C13 H10 Cl N O'
_chemical_formula_sum 'C13 H10 Cl N O'
_chemical_formula_weight 231.67
_chemical_name_systematic
;
3-Chloro-<i>N</i>-phenylbenzamide
;
_space_group_IT_number 14
_symmetry_cell_setting monoclinic
_symmetry_space_group_name_Hall '-P 2ybc'
_symmetry_space_group_name_H-M 'P 1 21/c 1'
_atom_sites_solution_hydrogens geom
_atom_sites_solution_primary direct
_atom_sites_solution_secondary difmap
_audit_creation_method SHELXL-97
_cell_angle_alpha 90.00
_cell_angle_beta 98.537(3)
_cell_angle_gamma 90.00
_cell_formula_units_Z 4
_cell_length_a 25.0232(9)
_cell_length_b 5.3705(2)
_cell_length_c 8.1289(3)
_cell_measurement_reflns_used 6202
_cell_measurement_temperature 293
_cell_measurement_theta_max 29.4802
_cell_measurement_theta_min 3.7860
_cell_volume 1080.32(7)
_computing_cell_refinement 'CrysAlis CCD (Oxford Diffraction, 2009)'
_computing_data_collection 'CrysAlis CCD (Oxford Diffraction, 2009)'
_computing_data_reduction 'CrysAlis RED (Oxford Diffraction, 2009)'
_computing_molecular_graphics 'DIAMOND (Brandenburg, 2002)'
_computing_publication_material 'enCIFer (Allen <i>et al.</i>, 2004)'
_computing_structure_refinement 'SHELXL97 (Sheldrick, 2008)'
_computing_structure_solution 'SHELXS97 (Sheldrick, 2008)'
_diffrn_ambient_temperature 293
_diffrn_detector_area_resol_mean 10.4340
_diffrn_measured_fraction_theta_full 0.998
_diffrn_measured_fraction_theta_max 0.998
_diffrn_measurement_device_type 'Oxford Xcalibur Ruby Gemini'
_diffrn_measurement_method '\w scans'
_diffrn_radiation_monochromator graphite
_diffrn_radiation_source 'Enhance (Mo) X-ray Source'
_diffrn_radiation_type 'Mo K\a'
_diffrn_radiation_wavelength 0.71073
_diffrn_reflns_av_R_equivalents 0.0244
_diffrn_reflns_av_sigmaI/netI 0.0595
_diffrn_reflns_limit_h_max 34
_diffrn_reflns_limit_h_min -34
_diffrn_reflns_limit_k_max 7
_diffrn_reflns_limit_k_min -7
_diffrn_reflns_limit_l_max 11
_diffrn_reflns_limit_l_min -11
_diffrn_reflns_number 18170
_diffrn_reflns_theta_full 29.48
_diffrn_reflns_theta_max 29.48
_diffrn_reflns_theta_min 3.79
_diffrn_standards_decay_% 0
_diffrn_standards_interval_time 0
_diffrn_standards_number 0
_exptl_absorpt_coefficient_mu 0.328
_exptl_absorpt_correction_T_max 0.984
_exptl_absorpt_correction_T_min 0.752
_exptl_absorpt_correction_type analytical
_exptl_absorpt_process_details
;
[CrysAlis RED (Oxford Diffraction, 2009),
based on expressions derived by Clark & Reid (1995)]
;
_exptl_crystal_colour colorless
_exptl_crystal_density_diffrn 1.424
_exptl_crystal_density_method 'not measured'
_exptl_crystal_description rod
_exptl_crystal_F_000 480
_exptl_crystal_size_max 0.90
_exptl_crystal_size_mid 0.79
_exptl_crystal_size_min 0.05
_refine_diff_density_max 0.475
_refine_diff_density_min -0.340
_refine_ls_extinction_method none
_refine_ls_goodness_of_fit_ref 1.032
_refine_ls_hydrogen_treatment constr
_refine_ls_matrix_type full
_refine_ls_number_parameters 145
_refine_ls_number_reflns 3020
_refine_ls_number_restraints 0
_refine_ls_restrained_S_all 1.032
_refine_ls_R_factor_all 0.0529
_refine_ls_R_factor_gt 0.0425
_refine_ls_shift/su_max 0.000
_refine_ls_shift/su_mean 0.000
_refine_ls_structure_factor_coef Fsqd
_refine_ls_weighting_details 'calc w=1/[\s^2^(Fo^2^)+(0.0630P)^2^+0.3141P] where P=(Fo^2^+2Fc^2^)/3'
_refine_ls_weighting_scheme calc
_refine_ls_wR_factor_gt 0.1140
_refine_ls_wR_factor_ref 0.1235
_reflns_number_gt 2270
_reflns_number_total 3020
_reflns_threshold_expression I>2sigma(I)
_cod_data_source_file ds2154.cif
_cod_data_source_block I
_cod_original_sg_symbol_H-M 'P 21/c'
_cod_database_code 2232640
_cod_database_fobs_code 2232640

loop_
_symmetry_equiv_pos_as_xyz
'x, y, z'
'-x, y+1/2, -z+1/2'
'-x, -y, -z'
'x, -y-1/2, z-1/2'

loop_
_atom_site_type_symbol
_atom_site_label
_atom_site_fract_x
_atom_site_fract_y
_atom_site_fract_z
_atom_site_U_iso_or_equiv
_atom_site_adp_type
_atom_site_calc_flag
_atom_site_refinement_flags
_atom_site_occupancy
_atom_site_symmetry_multiplicity
C C1 0.24828(6) 0.1506(3) 0.40582(19) 0.0408(3) Uani d . 1 1
C C2 0.19382(5) 0.0662(3) 0.44101(18) 0.0387(3) Uani d . 1 1
C C3 0.14947(6) 0.2149(3) 0.38313(19) 0.0408(3) Uani d . 1 1
H H3A 0.1539 0.3624 0.3268 0.049 Uiso calc R 1 1
C C4 0.09844(6) 0.1399(3) 0.41060(19) 0.0421(3) Uani d . 1 1
C C5 0.09099(6) -0.0774(3) 0.4947(2) 0.0474(4) Uani d . 1 1
H H5A 0.0565 -0.1266 0.5109 0.057 Uiso calc R 1 1
C C6 0.13523(7) -0.2200(3) 0.5540(2) 0.0505(4) Uani d . 1 1
H H6A 0.1306 -0.3650 0.6129 0.061 Uiso calc R 1 1
C C7 0.18657(6) -0.1510(3) 0.5275(2) 0.0451(3) Uani d . 1 1
H H7A 0.2161 -0.2500 0.5675 0.054 Uiso calc R 1 1
C C8 0.33745(5) -0.0128(3) 0.35872(18) 0.0374(3) Uani d . 1 1
C C9 0.35764(6) -0.1981(3) 0.2665(2) 0.0445(3) Uani d . 1 1
H H9A 0.3354 -0.3283 0.2231 0.053 Uiso calc R 1 1
C C10 0.41083(7) -0.1893(3) 0.2391(2) 0.0511(4) Uani d . 1 1
H H10A 0.4242 -0.3134 0.1767 0.061 Uiso calc R 1 1
C C11 0.44399(6) 0.0017(3) 0.3037(2) 0.0505(4) Uani d . 1 1
H H11A 0.4798 0.0069 0.2853 0.061 Uiso calc R 1 1
C C12 0.42390(6) 0.1857(3) 0.3960(2) 0.0497(4) Uani d . 1 1
H H12A 0.4464 0.3147 0.4400 0.060 Uiso calc R 1 1
C C13 0.37059(6) 0.1805(3) 0.4241(2) 0.0451(4) Uani d . 1 1
H H13A 0.3573 0.3053 0.4862 0.054 Uiso calc R 1 1
Cl Cl1 0.042556(15) 0.32323(9) 0.33863(6) 0.06042(18) Uani d . 1 1
N N1 0.28327(5) -0.0372(2) 0.38904(16) 0.0421(3) Uani d . 1 1
H H1A 0.2714 -0.1863 0.3976 0.051 Uiso calc R 1 1
O O1 0.25904(5) 0.3707(2) 0.39138(18) 0.0587(3) Uani d . 1 1

loop_
_atom_site_aniso_label
_atom_site_aniso_U_11
_atom_site_aniso_U_22
_atom_site_aniso_U_33
_atom_site_aniso_U_12
_atom_site_aniso_U_13
_atom_site_aniso_U_23
C1 0.0323(7) 0.0365(8) 0.0530(8) 0.0019(5) 0.0046(6) 0.0003(6)
C2 0.0340(7) 0.0361(7) 0.0465(7) 0.0002(5) 0.0074(6) -0.0040(6)
C3 0.0342(7) 0.0363(7) 0.0528(8) -0.0005(5) 0.0088(6) -0.0001(6)
C4 0.0328(7) 0.0417(8) 0.0522(8) -0.0004(6) 0.0079(6) -0.0051(6)
C5 0.0405(8) 0.0457(9) 0.0589(9) -0.0068(6) 0.0174(7) -0.0050(7)
C6 0.0564(10) 0.0402(8) 0.0584(10) -0.0030(7) 0.0199(8) 0.0050(7)
C7 0.0439(8) 0.0399(8) 0.0521(8) 0.0052(6) 0.0096(6) 0.0025(6)
C8 0.0306(6) 0.0353(7) 0.0461(7) 0.0018(5) 0.0047(5) 0.0036(6)
C9 0.0384(8) 0.0397(8) 0.0549(9) 0.0003(6) 0.0053(6) -0.0042(6)
C10 0.0427(8) 0.0525(10) 0.0600(10) 0.0074(7) 0.0133(7) -0.0040(7)
C11 0.0342(7) 0.0553(10) 0.0634(10) 0.0011(7) 0.0118(7) 0.0063(8)
C12 0.0375(8) 0.0454(9) 0.0650(10) -0.0074(6) 0.0035(7) 0.0014(7)
C13 0.0383(7) 0.0392(8) 0.0573(9) -0.0003(6) 0.0059(6) -0.0043(6)
Cl1 0.0316(2) 0.0611(3) 0.0886(4) 0.00427(16) 0.00877(19) 0.0092(2)
N1 0.0326(6) 0.0342(6) 0.0599(7) -0.0004(5) 0.0085(5) -0.0018(5)
O1 0.0390(6) 0.0354(6) 0.1034(10) 0.0009(4) 0.0155(6) 0.0043(6)

loop_
_atom_type_symbol
_atom_type_description
_atom_type_scat_dispersion_real
_atom_type_scat_dispersion_imag
_atom_type_scat_source
C C 0.0033 0.0016 'International Tables Vol C Tables 4.2.6.8 and 6.1.1.4'
H H 0.0000 0.0000 'International Tables Vol C Tables 4.2.6.8 and 6.1.1.4'
Cl Cl 0.1484 0.1585 'International Tables Vol C Tables 4.2.6.8 and 6.1.1.4'
N N 0.0061 0.0033 'International Tables Vol C Tables 4.2.6.8 and 6.1.1.4'
O O 0.0106 0.0060 'International Tables Vol C Tables 4.2.6.8 and 6.1.1.4'

loop_
_geom_angle_atom_site_label_1
_geom_angle_atom_site_label_2
_geom_angle_atom_site_label_3
_geom_angle
O1 C1 N1 123.72(14)
O1 C1 C2 121.93(13)
N1 C1 C2 114.34(12)
C7 C2 C3 119.74(13)
C7 C2 C1 122.71(13)
C3 C2 C1 117.55(13)
C4 C3 C2 119.06(14)
C4 C3 H3A 120.5
C2 C3 H3A 120.5
C5 C4 C3 121.36(14)
C5 C4 Cl1 118.99(11)
C3 C4 Cl1 119.65(12)
C6 C5 C4 118.99(14)
C6 C5 H5A 120.5
C4 C5 H5A 120.5
C5 C6 C7 120.94(15)
C5 C6 H6A 119.5
C7 C6 H6A 119.5
C6 C7 C2 119.88(15)
C6 C7 H7A 120.1
C2 C7 H7A 120.1
C13 C8 C9 120.04(13)
C13 C8 N1 122.38(13)
C9 C8 N1 117.51(13)
C10 C9 C8 119.99(15)
C10 C9 H9A 120.0
C8 C9 H9A 120.0
C11 C10 C9 120.34(15)
C11 C10 H10A 119.8
C9 C10 H10A 119.8
C10 C11 C12 119.62(15)
C10 C11 H11A 120.2
C12 C11 H11A 120.2
C11 C12 C13 120.81(15)
C11 C12 H12A 119.6
C13 C12 H12A 119.6
C8 C13 C12 119.20(14)
C8 C13 H13A 120.4
C12 C13 H13A 120.4
C1 N1 C8 126.62(13)
C1 N1 H1A 116.7
C8 N1 H1A 116.7

loop_
_geom_bond_atom_site_label_1
_geom_bond_atom_site_label_2
_geom_bond_distance
C1 O1 1.2220(18)
C1 N1 1.3558(18)
C1 C2 1.5033(19)
C2 C7 1.387(2)
C2 C3 1.391(2)
C3 C4 1.3881(19)
C3 H3A 0.9300
C4 C5 1.379(2)
C4 Cl1 1.7390(15)
C5 C6 1.374(2)
C5 H5A 0.9300
C6 C7 1.384(2)
C6 H6A 0.9300
C7 H7A 0.9300
C8 C13 1.384(2)
C8 C9 1.385(2)
C8 N1 1.4195(18)
C9 C10 1.382(2)
C9 H9A 0.9300
C10 C11 1.374(2)
C10 H10A 0.9300
C11 C12 1.380(2)
C11 H11A 0.9300
C12 C13 1.387(2)
C12 H12A 0.9300
C13 H13A 0.9300
N1 H1A 0.8600

loop_
_geom_hbond_atom_site_label_D
_geom_hbond_atom_site_label_H
_geom_hbond_atom_site_label_A
_geom_hbond_site_symmetry_A
_geom_hbond_distance_DH
_geom_hbond_distance_HA
_geom_hbond_distance_DA
_geom_hbond_angle_DHA
N1 H1A O1 1_545 0.86 2.40 3.2377(17) 165.2

loop_
_geom_torsion_atom_site_label_1
_geom_torsion_atom_site_label_2
_geom_torsion_atom_site_label_3
_geom_torsion_atom_site_label_4
_geom_torsion
O1 C1 C2 C7 -150.79(16)
N1 C1 C2 C7 30.3(2)
O1 C1 C2 C3 29.3(2)
N1 C1 C2 C3 -149.65(14)
C7 C2 C3 C4 -1.2(2)
C1 C2 C3 C4 178.75(13)
C2 C3 C4 C5 0.4(2)
C2 C3 C4 Cl1 -179.84(11)
C3 C4 C5 C6 0.9(2)
Cl1 C4 C5 C6 -178.89(13)
C4 C5 C6 C7 -1.3(3)
C5 C6 C7 C2 0.5(3)
C3 C2 C7 C6 0.7(2)
C1 C2 C7 C6 -179.20(15)
C13 C8 C9 C10 -0.3(2)
N1 C8 C9 C10 -177.28(14)
C8 C9 C10 C11 0.4(3)
C9 C10 C11 C12 -0.2(3)
C10 C11 C12 C13 -0.1(3)
C9 C8 C13 C12 0.0(2)
N1 C8 C13 C12 176.84(14)
C11 C12 C13 C8 0.2(3)
O1 C1 N1 C8 2.4(3)
C2 C1 N1 C8 -178.75(13)
C13 C8 N1 C1 34.8(2)
C9 C8 N1 C1 -148.36(15)

loop_
_cod_related_entry_id
_cod_related_entry_database
_cod_related_entry_code
1 ChemSpider 630589
